data_4033905
loop_
_publ_author_name
'Hofman, Gert-Jan'
'Ottoy, Emile'
'Light, Mark E.'
'Kieffer, Bruno'
'Martins, Jose C.'
'Kuprov, Ilya'
'Sinnaeve, Davy'
'Linclau, Bruno'

_publ_section_title
;
 Synthesis and Conformational Properties of 3,4-Difluoro-l-prolines.
;
_journal_issue 6
_journal_name_full 'The Journal of organic chemistry'
_journal_page_first 3100
_journal_page_last 3120
_journal_paper_doi 10.1021/acs.joc.8b02920
_journal_volume 84
_journal_year 2019
_chemical_absolute_configuration ad
_chemical_formula_moiety 'C17 H21 F2 N O4'
_chemical_formula_sum 'C17 H21 F2 N O4'
_chemical_formula_weight 341.35
_space_group_crystal_system orthorhombic
_space_group_IT_number 19
_space_group_name_Hall 'P 2ac 2ab'
_space_group_name_H-M_alt 'P 21 21 21'
_atom_sites_solution_hydrogens geom
_atom_sites_solution_primary dual
_audit_creation_date 2018-03-07
_audit_creation_method
;
Olex2 1.2-alpha
(compiled 2018.02.02 svn.r3481 for OlexSys, GUI svn.r5470)
;
_cell_angle_alpha 90
_cell_angle_beta 90
_cell_angle_gamma 90
_cell_formula_units_Z 4
_cell_length_a 8.8181(5)
_cell_length_b 10.3879(6)
_cell_length_c 18.1295(10)
_cell_measurement_reflns_used 12083
_cell_measurement_temperature 120(2)
_cell_measurement_theta_max 71.760
_cell_measurement_theta_min 4.879
_cell_volume 1660.69(16)
_computing_molecular_graphics 'Olex2 (Dolomanov et al., 2009)'
_computing_publication_material 'Olex2 (Dolomanov et al., 2009)'
_computing_structure_refinement 'ShelXL (Sheldrick, 2015)'
_computing_structure_solution 'ShelXT (Sheldrick, 2015)'
_diffrn_ambient_temperature 120(2)
_diffrn_detector 'Image Plate'
_diffrn_detector_type 'Rigaku IP'
_diffrn_measured_fraction_theta_full 0.997
_diffrn_measured_fraction_theta_max 0.983
_diffrn_measurement_device 'four-circle diffractometer'
_diffrn_measurement_device_type 'Rigaku R-AXIS SPIDER IP'
_diffrn_measurement_method '\w scans'
_diffrn_radiation_monochromator graphite
_diffrn_radiation_probe x-ray
_diffrn_radiation_type CuK\a
_diffrn_radiation_wavelength 1.54187
_diffrn_reflns_av_R_equivalents 0.0636
_diffrn_reflns_av_unetI/netI 0.0463
_diffrn_reflns_Laue_measured_fraction_full 0.997
_diffrn_reflns_Laue_measured_fraction_max 0.983
_diffrn_reflns_limit_h_max 10
_diffrn_reflns_limit_h_min -10
_diffrn_reflns_limit_k_max 12
_diffrn_reflns_limit_k_min -12
_diffrn_reflns_limit_l_max 22
_diffrn_reflns_limit_l_min -20
_diffrn_reflns_number 12083
_diffrn_reflns_point_group_measured_fraction_full 0.995
_diffrn_reflns_point_group_measured_fraction_max 0.971
_diffrn_reflns_theta_full 67.687
_diffrn_reflns_theta_max 71.760
_diffrn_reflns_theta_min 4.879
_diffrn_source 'sealed X-ray tube'
_diffrn_source_target Cu
_exptl_absorpt_coefficient_mu 0.946
_exptl_absorpt_correction_T_max 1.0000
_exptl_absorpt_correction_T_min 0.6606
_exptl_absorpt_correction_type multi-scan
_exptl_absorpt_process_details 'ABSCOR; Higashi, 1995'
_exptl_crystal_colour 'clear colourless'
_exptl_crystal_colour_lustre clear
_exptl_crystal_colour_primary colourless
_exptl_crystal_density_diffrn 1.365
_exptl_crystal_description block
_exptl_crystal_F_000 720
_exptl_crystal_recrystallization_method 'The material was recrystallised from DCM by slow evaporation'
_exptl_crystal_size_max 0.42
_exptl_crystal_size_mid 0.32
_exptl_crystal_size_min 0.1
_refine_diff_density_max 0.206
_refine_diff_density_min -0.157
_refine_diff_density_rms 0.039
_refine_ls_abs_structure_details
;
 Flack x determined using 1195 quotients [(I+)-(I-)]/[(I+)+(I-)]
 (Parsons, Flack and Wagner, Acta Cryst. B69 (2013) 249-259).
;
_refine_ls_abs_structure_Flack -0.08(7)
_refine_ls_extinction_coef 0.0043(5)
_refine_ls_extinction_expression Fc^*^=kFc[1+0.001xFc^2^\l^3^/sin(2\q)]^-1/4^
_refine_ls_extinction_method 'SHELXL-2014/7 (Sheldrick 2014'
_refine_ls_goodness_of_fit_ref 1.034
_refine_ls_hydrogen_treatment constr
_refine_ls_matrix_type full
_refine_ls_number_parameters 221
_refine_ls_number_reflns 3144
_refine_ls_number_restraints 0
_refine_ls_restrained_S_all 1.034
_refine_ls_R_factor_all 0.0321
_refine_ls_R_factor_gt 0.0302
_refine_ls_shift/su_max 0.000
_refine_ls_shift/su_mean 0.000
_refine_ls_structure_factor_coef Fsqd
_refine_ls_weighting_details 'w=1/[\s^2^(Fo^2^)+(0.0232P)^2^+0.3521P] where P=(Fo^2^+2Fc^2^)/3'
_refine_ls_weighting_scheme calc
_refine_ls_wR_factor_gt 0.0721
_refine_ls_wR_factor_ref 0.0733
_reflns_Friedel_coverage 0.711
_reflns_Friedel_fraction_full 0.993
_reflns_Friedel_fraction_max 0.954
_reflns_number_gt 2999
_reflns_number_total 3144
_reflns_threshold_expression 'I > 2\s(I)'
_cod_data_source_file jo8b02920_si_004.cif
_cod_data_source_block 2018sot0003_s1_120k
_cod_database_code 4033905
_shelx_shelxl_version_number 2014/7
_shelx_space_group_comment
;
The symmetry employed for this shelxl refinement is uniquely defined
by the following loop, which should always be used as a source of
symmetry information in preference to the above space-group names.
They are only intended as comments.
;
_shelx_estimated_absorpt_t_max 0.911
_shelx_estimated_absorpt_t_min 0.692
_olex2_refinement_description
;
1. Fixed Uiso
 At 1.2 times of:
  All C(H) groups, All C(H,H) groups
 At 1.5 times of:
  All C(H,H,H) groups
2.a Ternary CH refined with riding coordinates:
 C2(H2), C3(H3), C4(H4)
2.b Secondary CH2 refined with riding coordinates:
 C1(H1A,H1B), C11(H11A,H11B)
2.c Aromatic/amide H refined with riding coordinates:
 C13(H13), C14(H14), C15(H15), C16(H16), C17(H17)
2.d Idealised Me refined as rotating group:
 C7(H7A,H7B,H7C), C8(H8A,H8B,H8C), C9(H9A,H9B,H9C)
;
_olex2_date_sample_submission 2018-02-12
_olex2_diffrn_ambient_temperature_device 'Oxford Cryosystems'
_olex2_exptl_crystal_mounting_method 'The crystal was mounted on a MITIGEN holder with silicon oil'
_olex2_submission_original_sample_id GJH-8259-99
_olex2_submission_special_instructions 'No special instructions were received'

loop_
_space_group_symop_operation_xyz
'x, y, z'
'-x+1/2, -y, z+1/2'
'-x, y+1/2, -z+1/2'
'x+1/2, -y+1/2, -z'

loop_
_atom_site_label
_atom_site_type_symbol
_atom_site_fract_x
_atom_site_fract_y
_atom_site_fract_z
_atom_site_U_iso_or_equiv
_atom_site_adp_type
_atom_site_occupancy
_atom_site_site_symmetry_order
_atom_site_calc_flag
_atom_site_refinement_flags_posn
F1 F 0.55756(16) 0.96004(13) 0.59713(7) 0.0353(3) Uani 1 1 d .
F2 F 0.72559(14) 1.11713(13) 0.44451(8) 0.0350(3) Uani 1 1 d .
O1 O 0.16689(16) 1.12457(14) 0.44353(8) 0.0253(3) Uani 1 1 d .
O2 O 0.26747(15) 0.97632(14) 0.36390(8) 0.0228(3) Uani 1 1 d .
O3 O 0.40069(17) 0.76966(14) 0.48039(8) 0.0288(4) Uani 1 1 d .
O4 O 0.61666(15) 0.75583(13) 0.41373(8) 0.0235(3) Uani 1 1 d .
N1 N 0.40180(18) 1.04126(16) 0.46006(9) 0.0199(4) Uani 1 1 d .
C1 C 0.4373(2) 1.1215(2) 0.52480(11) 0.0219(4) Uani 1 1 d .
H1A H 0.3579 1.1134 0.5631 0.026 Uiso 1 1 calc R
H1B H 0.4480 1.2132 0.5109 0.026 Uiso 1 1 calc R
C2 C 0.5865(2) 1.0665(2) 0.55118(12) 0.0253(5) Uani 1 1 d .
H2 H 0.6509 1.1328 0.5760 0.030 Uiso 1 1 calc R
C3 C 0.6615(2) 1.0126(2) 0.48207(13) 0.0250(5) Uani 1 1 d .
H3 H 0.7373 0.9439 0.4934 0.030 Uiso 1 1 calc R
C4 C 0.5282(2) 0.9627(2) 0.43573(11) 0.0197(4) Uani 1 1 d .
H4 H 0.5485 0.9798 0.3824 0.024 Uiso 1 1 calc R
C5 C 0.2684(2) 1.05328(18) 0.42374(11) 0.0187(4) Uani 1 1 d .
C6 C 0.1304(2) 0.9666(2) 0.31678(11) 0.0230(5) Uani 1 1 d .
C7 C 0.1012(3) 1.0947(2) 0.28034(15) 0.0451(7) Uani 1 1 d .
H7A H 0.0721 1.1580 0.3178 0.068 Uiso 1 1 calc GR
H7B H 0.0191 1.0856 0.2443 0.068 Uiso 1 1 calc GR
H7C H 0.1935 1.1237 0.2552 0.068 Uiso 1 1 calc GR
C8 C -0.0014(3) 0.9176(3) 0.36178(14) 0.0401(6) Uani 1 1 d .
H8A H 0.0283 0.8383 0.3873 0.060 Uiso 1 1 calc GR
H8B H -0.0874 0.8998 0.3291 0.060 Uiso 1 1 calc GR
H8C H -0.0307 0.9828 0.3982 0.060 Uiso 1 1 calc GR
C9 C 0.1781(3) 0.8672(2) 0.26000(13) 0.0338(5) Uani 1 1 d .
H9A H 0.2732 0.8943 0.2367 0.051 Uiso 1 1 calc GR
H9B H 0.0990 0.8592 0.2223 0.051 Uiso 1 1 calc GR
H9C H 0.1929 0.7838 0.2843 0.051 Uiso 1 1 calc GR
C10 C 0.5029(2) 0.8188(2) 0.44718(11) 0.0204(4) Uani 1 1 d .
C11 C 0.6229(3) 0.6184(2) 0.42585(12) 0.0273(5) Uani 1 1 d .
H11A H 0.5899 0.5999 0.4770 0.033 Uiso 1 1 calc R
H11B H 0.7293 0.5893 0.4209 0.033 Uiso 1 1 calc R
C12 C 0.5251(2) 0.5427(2) 0.37310(11) 0.0212(4) Uani 1 1 d .
C13 C 0.4505(2) 0.6001(2) 0.31410(12) 0.0254(5) Uani 1 1 d .
H13 H 0.4572 0.6905 0.3070 0.030 Uiso 1 1 calc R
C14 C 0.3660(2) 0.5254(2) 0.26541(12) 0.0268(5) Uani 1 1 d .
H14 H 0.3149 0.5651 0.2253 0.032 Uiso 1 1 calc R
C15 C 0.3562(2) 0.3937(2) 0.27523(12) 0.0279(5) Uani 1 1 d .
H15 H 0.2992 0.3428 0.2417 0.033 Uiso 1 1 calc R
C16 C 0.4303(3) 0.3359(2) 0.33455(12) 0.0273(5) Uani 1 1 d .
H16 H 0.4239 0.2454 0.3414 0.033 Uiso 1 1 calc R
C17 C 0.5130(2) 0.4101(2) 0.38333(12) 0.0233(5) Uani 1 1 d .
H17 H 0.5620 0.3705 0.4241 0.028 Uiso 1 1 calc R

loop_
_atom_site_aniso_label
_atom_site_aniso_U_11
_atom_site_aniso_U_22
_atom_site_aniso_U_33
_atom_site_aniso_U_23
_atom_site_aniso_U_13
_atom_site_aniso_U_12
F1 0.0443(8) 0.0332(7) 0.0285(7) 0.0056(6) -0.0055(6) 0.0027(7)
F2 0.0309(7) 0.0263(7) 0.0477(8) -0.0045(6) 0.0115(6) -0.0109(6)
O1 0.0237(7) 0.0243(8) 0.0280(8) -0.0035(6) -0.0009(6) 0.0060(6)
O2 0.0193(7) 0.0260(8) 0.0230(7) -0.0060(6) -0.0030(6) 0.0022(6)
O3 0.0300(8) 0.0239(8) 0.0326(8) 0.0003(6) 0.0071(7) -0.0039(7)
O4 0.0222(7) 0.0186(7) 0.0296(8) -0.0039(6) -0.0007(6) 0.0039(6)
N1 0.0200(8) 0.0174(9) 0.0223(8) -0.0051(7) -0.0011(7) 0.0019(7)
C1 0.0255(10) 0.0169(10) 0.0235(10) -0.0049(8) 0.0009(8) -0.0010(9)
C2 0.0262(11) 0.0216(11) 0.0282(11) -0.0027(9) -0.0033(9) -0.0032(9)
C3 0.0212(10) 0.0193(10) 0.0345(12) -0.0020(9) -0.0012(9) -0.0025(8)
C4 0.0193(9) 0.0188(10) 0.0210(9) -0.0013(8) 0.0014(8) 0.0009(8)
C5 0.0216(9) 0.0131(9) 0.0213(10) 0.0006(8) 0.0012(8) -0.0019(8)
C6 0.0207(10) 0.0238(11) 0.0245(10) -0.0011(9) -0.0063(9) 0.0000(9)
C7 0.0657(18) 0.0286(13) 0.0411(14) 0.0014(11) -0.0247(14) 0.0041(13)
C8 0.0278(12) 0.0582(18) 0.0342(13) -0.0079(12) -0.0005(10) -0.0141(12)
C9 0.0326(12) 0.0383(14) 0.0304(12) -0.0104(11) -0.0060(10) -0.0018(11)
C10 0.0213(10) 0.0209(11) 0.0189(9) -0.0021(8) -0.0035(8) 0.0010(8)
C11 0.0308(11) 0.0176(10) 0.0336(12) -0.0038(9) -0.0083(10) 0.0050(9)
C12 0.0204(10) 0.0217(10) 0.0215(9) -0.0029(9) 0.0025(8) 0.0031(8)
C13 0.0290(11) 0.0197(11) 0.0275(11) -0.0009(9) -0.0013(9) 0.0036(9)
C14 0.0292(11) 0.0275(12) 0.0236(10) -0.0006(9) -0.0042(9) 0.0058(10)
C15 0.0269(11) 0.0284(12) 0.0284(11) -0.0064(10) -0.0024(9) -0.0038(9)
C16 0.0298(11) 0.0206(11) 0.0316(11) 0.0003(9) 0.0034(10) -0.0031(9)
C17 0.0244(11) 0.0221(11) 0.0233(10) 0.0019(8) 0.0024(9) 0.0004(9)

loop_
_atom_type_symbol
_atom_type_description
_atom_type_scat_dispersion_real
_atom_type_scat_dispersion_imag
_atom_type_scat_source
C C 0.0181 0.0091 'International Tables Vol C Tables 4.2.6.8 and 6.1.1.4'
H H 0.0000 0.0000 'International Tables Vol C Tables 4.2.6.8 and 6.1.1.4'
F F 0.0727 0.0534 'International Tables Vol C Tables 4.2.6.8 and 6.1.1.4'
N N 0.0311 0.0180 'International Tables Vol C Tables 4.2.6.8 and 6.1.1.4'
O O 0.0492 0.0322 'International Tables Vol C Tables 4.2.6.8 and 6.1.1.4'

loop_
_geom_angle_atom_site_label_1
_geom_angle_atom_site_label_2
_geom_angle_atom_site_label_3
_geom_angle
C5 O2 C6 120.58(15)
C10 O4 C11 116.15(16)
C4 N1 C1 113.41(15)
C5 N1 C1 121.34(16)
C5 N1 C4 124.87(16)
N1 C1 H1A 111.2
N1 C1 H1B 111.2
N1 C1 C2 102.93(16)
H1A C1 H1B 109.1
C2 C1 H1A 111.2
C2 C1 H1B 111.2
F1 C2 C1 109.05(17)
F1 C2 H2 112.2
F1 C2 C3 106.06(16)
C1 C2 H2 112.2
C1 C2 C3 104.85(17)
C3 C2 H2 112.2
F2 C3 C2 106.88(16)
F2 C3 H3 112.5
F2 C3 C4 107.76(17)
C2 C3 H3 112.5
C2 C3 C4 104.00(16)
C4 C3 H3 112.5
N1 C4 C3 103.39(16)
N1 C4 H4 109.4
N1 C4 C10 113.44(16)
C3 C4 H4 109.4
C10 C4 C3 111.64(17)
C10 C4 H4 109.4
O1 C5 O2 126.49(18)
O1 C5 N1 123.52(19)
O2 C5 N1 109.99(16)
O2 C6 C7 109.34(18)
O2 C6 C8 109.84(17)
O2 C6 C9 102.19(16)
C7 C6 C8 113.8(2)
C7 C6 C9 110.53(19)
C8 C6 C9 110.53(19)
C6 C7 H7A 109.5
C6 C7 H7B 109.5
C6 C7 H7C 109.5
H7A C7 H7B 109.5
H7A C7 H7C 109.5
H7B C7 H7C 109.5
C6 C8 H8A 109.5
C6 C8 H8B 109.5
C6 C8 H8C 109.5
H8A C8 H8B 109.5
H8A C8 H8C 109.5
H8B C8 H8C 109.5
C6 C9 H9A 109.5
C6 C9 H9B 109.5
C6 C9 H9C 109.5
H9A C9 H9B 109.5
H9A C9 H9C 109.5
H9B C9 H9C 109.5
O3 C10 O4 125.56(19)
O3 C10 C4 126.58(19)
O4 C10 C4 107.86(17)
O4 C11 H11A 108.9
O4 C11 H11B 108.9
O4 C11 C12 113.40(17)
H11A C11 H11B 107.7
C12 C11 H11A 108.9
C12 C11 H11B 108.9
C13 C12 C11 122.29(19)
C13 C12 C17 119.3(2)
C17 C12 C11 118.35(18)
C12 C13 H13 119.9
C12 C13 C14 120.2(2)
C14 C13 H13 119.9
C13 C14 H14 119.9
C15 C14 C13 120.2(2)
C15 C14 H14 119.9
C14 C15 H15 120.1
C14 C15 C16 119.7(2)
C16 C15 H15 120.1
C15 C16 H16 120.0
C17 C16 C15 120.1(2)
C17 C16 H16 120.0
C12 C17 H17 119.8
C16 C17 C12 120.4(2)
C16 C17 H17 119.8

loop_
_geom_bond_atom_site_label_1
_geom_bond_atom_site_label_2
_geom_bond_distance
F1 C2 1.408(2)
F2 C3 1.401(2)
O1 C5 1.216(2)
O2 C5 1.348(2)
O2 C6 1.484(2)
O3 C10 1.198(2)
O4 C10 1.343(2)
O4 C11 1.445(2)
N1 C1 1.473(2)
N1 C4 1.450(2)
N1 C5 1.354(3)
C1 H1A 0.9900
C1 H1B 0.9900
C1 C2 1.511(3)
C2 H2 1.0000
C2 C3 1.523(3)
C3 H3 1.0000
C3 C4 1.535(3)
C4 H4 1.0000
C4 C10 1.525(3)
C6 C7 1.508(3)
C6 C8 1.509(3)
C6 C9 1.518(3)
C7 H7A 0.9800
C7 H7B 0.9800
C7 H7C 0.9800
C8 H8A 0.9800
C8 H8B 0.9800
C8 H8C 0.9800
C9 H9A 0.9800
C9 H9B 0.9800
C9 H9C 0.9800
C11 H11A 0.9900
C11 H11B 0.9900
C11 C12 1.509(3)
C12 C13 1.390(3)
C12 C17 1.394(3)
C13 H13 0.9500
C13 C14 1.391(3)
C14 H14 0.9500
C14 C15 1.382(3)
C15 H15 0.9500
C15 C16 1.394(3)
C16 H16 0.9500
C16 C17 1.381(3)
C17 H17 0.9500
